data_7718074
loop_
_publ_author_name
'Bagio, Stanley'
'Gonz&#xe1;lez, Jonay'
'Gable, Robert W.'
'Hall, Christopher R.'
'Boskovic, Colette'
'Giansiracusa, Marcus J.'

_publ_section_title
;
 Redox, spectroscopic and magnetic properties of
 <i>C</i><sub>3</sub>-symmetric rare earth complexes featuring atypical
 <i>ortho</i>-dioxolene binding.
;
_journal_issue 12
_journal_name_full 'Dalton transactions (Cambridge, England : 2003)'
_journal_page_first 5061
_journal_page_last 5074
_journal_paper_doi 10.1039/d4dt03474k
_journal_volume 54
_journal_year 2025
_chemical_absolute_configuration ad
_chemical_formula_moiety 'C36 H21 Br12 N4 O6 Sm'
_chemical_formula_sum 'C36 H21 Br12 N4 O6 Sm'
_chemical_formula_weight 1714.84
_space_group_crystal_system trigonal
_space_group_IT_number 161
_space_group_name_Hall 'R 3 -2"c'
_space_group_name_H-M_alt 'R 3 c :H'
_atom_sites_solution_hydrogens geom
_atom_sites_solution_primary dual
_audit_creation_method
;
Olex2 1.5
(compiled 2023.08.24 svn.re1ec1418 for OlexSys, GUI svn.r6817)
;
_audit_update_record
;
2024-11-28 deposited with the CCDC.	2025-02-14 downloaded from the CCDC.
;
_cell_angle_alpha 90
_cell_angle_beta 90
_cell_angle_gamma 120
_cell_formula_units_Z 6
_cell_length_a 13.17530(10)
_cell_length_b 13.17530(10)
_cell_length_c 46.6188(4)
_cell_measurement_reflns_used 19245
_cell_measurement_temperature 99.9(5)
_cell_measurement_theta_max 78.9060
_cell_measurement_theta_min 4.0050
_cell_volume 7008.30(10)
_computing_cell_refinement 'CrysAlisPro 1.171.40.14a (Rigaku OD, 2018)'
_computing_data_collection 'CrysAlisPro 1.171.40.14a (Rigaku OD, 2018)'
_computing_data_reduction 'CrysAlisPro 1.171.40.14a (Rigaku OD, 2018)'
_computing_molecular_graphics 'Olex2 1.5 (Dolomanov et al., 2009)'
_computing_publication_material 'Olex2 1.5 (Dolomanov et al., 2009)'
_computing_structure_refinement 'SHELXL 2019/3 (Sheldrick, 2015)'
_computing_structure_solution 'SHELXT 2018/2 (Sheldrick, 2018)'
_diffrn_ambient_environment N~2~
_diffrn_ambient_temperature 100
_diffrn_detector 'CCD plate'
_diffrn_detector_type HyPix
_diffrn_measured_fraction_theta_full 1.000
_diffrn_measured_fraction_theta_max 0.998
_diffrn_measurement_device 'four-circle diffractometer'
_diffrn_measurement_device_type 'XtaLAB Synergy, Dualflex, HyPix'
_diffrn_measurement_method '\w scans'
_diffrn_orient_matrix_type 'CrysAlisPro convention (1999,Acta A55,543-557)'
_diffrn_orient_matrix_UB_11 -0.0957241000
_diffrn_orient_matrix_UB_12 0.0062417000
_diffrn_orient_matrix_UB_13 0.0175787000
_diffrn_orient_matrix_UB_21 0.0784559000
_diffrn_orient_matrix_UB_22 0.1340414000
_diffrn_orient_matrix_UB_23 0.0022962000
_diffrn_orient_matrix_UB_31 -0.0539082000
_diffrn_orient_matrix_UB_32 0.0149623000
_diffrn_orient_matrix_UB_33 -0.0278911000
_diffrn_radiation_monochromator mirror
_diffrn_radiation_probe x-ray
_diffrn_radiation_type 'Cu K\a'
_diffrn_radiation_wavelength 1.54184
_diffrn_reflns_av_R_equivalents 0.0531
_diffrn_reflns_av_unetI/netI 0.0289
_diffrn_reflns_Laue_measured_fraction_full 1.000
_diffrn_reflns_Laue_measured_fraction_max 0.998
_diffrn_reflns_limit_h_max 16
_diffrn_reflns_limit_h_min -16
_diffrn_reflns_limit_k_max 16
_diffrn_reflns_limit_k_min -16
_diffrn_reflns_limit_l_max 48
_diffrn_reflns_limit_l_min -59
_diffrn_reflns_number 29025
_diffrn_reflns_point_group_measured_fraction_full 0.962
_diffrn_reflns_point_group_measured_fraction_max 0.944
_diffrn_reflns_theta_full 67.684
_diffrn_reflns_theta_max 80.189
_diffrn_reflns_theta_min 4.314
_diffrn_source 'micro-focus sealed X-ray tube'
_diffrn_source_type 'PhotonJet (Cu) X-ray Source'
_exptl_absorpt_coefficient_mu 21.863
_exptl_absorpt_correction_T_max 1.000
_exptl_absorpt_correction_T_min 0.665
_exptl_absorpt_correction_type gaussian
_exptl_absorpt_process_details
;
CrysAlisPro 1.171.40.14a (Rigaku Oxford Diffraction, 2018)
Numerical absorption correction based on gaussian integration over
			a multifaceted crystal model
Empirical absorption correction using spherical harmonics,
 implemented in SCALE3 ABSPACK scaling algorithm.
;
_exptl_crystal_colour 'clear light colourless'
_exptl_crystal_colour_lustre clear
_exptl_crystal_colour_modifier light
_exptl_crystal_colour_primary colourless
_exptl_crystal_density_diffrn 2.438
_exptl_crystal_description block
_exptl_crystal_F_000 4770
_exptl_crystal_recrystallization_method 'From reaction'
_exptl_crystal_size_max 0.146
_exptl_crystal_size_mid 0.118
_exptl_crystal_size_min 0.09
_refine_diff_density_max 0.716
_refine_diff_density_min -1.249
_refine_diff_density_rms 0.167
_refine_ls_abs_structure_details
;
 Flack x determined using 1447 quotients [(I+)-(I-)]/[(I+)+(I-)]
 (Parsons, Flack and Wagner, Acta Cryst. B69 (2013) 249-259).
;
_refine_ls_abs_structure_Flack -0.015(2)
_refine_ls_extinction_method none
_refine_ls_goodness_of_fit_ref 1.124
_refine_ls_hydrogen_treatment constr
_refine_ls_matrix_type full
_refine_ls_number_parameters 179
_refine_ls_number_reflns 3222
_refine_ls_number_restraints 1
_refine_ls_restrained_S_all 1.124
_refine_ls_R_factor_all 0.0293
_refine_ls_R_factor_gt 0.0289
_refine_ls_shift/su_max 0.001
_refine_ls_shift/su_mean 0.000
_refine_ls_structure_factor_coef Fsqd
_refine_ls_weighting_details 'w=1/[\s^2^(Fo^2^)+(0.0464P)^2^+39.1781P] where P=(Fo^2^+2Fc^2^)/3'
_refine_ls_weighting_scheme calc
_refine_ls_wR_factor_gt 0.0801
_refine_ls_wR_factor_ref 0.0803
_reflns_Friedel_coverage 0.886
_reflns_Friedel_fraction_full 0.923
_reflns_Friedel_fraction_max 0.889
_reflns_number_gt 3181
_reflns_number_total 3222
_reflns_threshold_expression 'I > 2\s(I)'
_cod_data_source_file d4dt03474k2.cif
_cod_data_source_block sb01-05-sm2-xrd-100k_abs
_cod_depositor_comments 'Adding full bibliography for 7718068--7718078.cif.'
_cod_original_cell_volume 7008.30(12)
_cod_original_sg_symbol_H-M 'R 3 c'
_cod_database_code 7718074
_shelx_shelxl_version_number 2019/3
_chemical_oxdiff_formula 'C38 Br12 O6 N5 Sm1'
_chemical_oxdiff_usercomment 'clear cube in oil at 100K'
_shelx_space_group_comment
;
The symmetry employed for this shelxl refinement is uniquely defined
by the following loop, which should always be used as a source of
symmetry information in preference to the above space-group names.
They are only intended as comments.
;
_shelx_estimated_absorpt_t_max 0.244
_shelx_estimated_absorpt_t_min 0.143
_olex2_refinement_description
;
1. Fixed Uiso
 At 1.2 times of:
  All C(H) groups, All C(H,H) groups
 At 1.5 times of:
  All O(H) groups
2.a Secondary CH2 refined with riding coordinates:
 C1(H1A,H1B)
2.b Aromatic/amide H refined with riding coordinates:
 C3(H3), C4(H4), C5(H5), C6(H6)
2.c Idealised tetrahedral OH refined as rotating group:
 O2(H2)
;
_olex2_submission_special_instructions 'No special instructions were received'
_oxdiff_exptl_absorpt_empirical_details
;
Empirical correction (ABSPACK) includes:
- Absorption correction using spherical harmonics
- Frame scaling
;
_oxdiff_exptl_absorpt_empirical_full_max 1.495
_oxdiff_exptl_absorpt_empirical_full_min 0.840

loop_
_space_group_symop_operation_xyz
'x, y, z'
'-y, x-y, z'
'-x+y, -x, z'
'-y, -x, z+1/2'
'-x+y, y, z+1/2'
'x, x-y, z+1/2'
'x+2/3, y+1/3, z+1/3'
'-y+2/3, x-y+1/3, z+1/3'
'-x+y+2/3, -x+1/3, z+1/3'
'-y+2/3, -x+1/3, z+5/6'
'-x+y+2/3, y+1/3, z+5/6'
'x+2/3, x-y+1/3, z+5/6'
'x+1/3, y+2/3, z+2/3'
'-y+1/3, x-y+2/3, z+2/3'
'-x+y+1/3, -x+2/3, z+2/3'
'-y+1/3, -x+2/3, z+7/6'
'-x+y+1/3, y+2/3, z+7/6'
'x+1/3, x-y+2/3, z+7/6'

loop_
_atom_site_label
_atom_site_type_symbol
_atom_site_fract_x
_atom_site_fract_y
_atom_site_fract_z
_atom_site_U_iso_or_equiv
_atom_site_adp_type
_atom_site_occupancy
_atom_site_site_symmetry_order
_atom_site_calc_flag
_atom_site_refinement_flags_posn
_atom_site_refinement_flags_adp
_atom_site_refinement_flags_occupancy
_atom_site_disorder_assembly
_atom_site_disorder_group
Sm1 Sm 0.333333 0.666667 0.47558(2) 0.01807(16) Uani 1 3 d S T P . .
Br1 Br 0.55365(7) 0.51246(8) 0.47134(2) 0.02237(19) Uani 1 1 d . . . . .
Br2 Br 0.81097(8) 0.58337(9) 0.50087(2) 0.0293(2) Uani 1 1 d . . . . .
Br3 Br 0.89883(8) 0.75595(9) 0.55854(2) 0.0300(2) Uani 1 1 d . . . . .
Br4 Br 0.71604(7) 0.83121(7) 0.58824(2) 0.0240(2) Uani 1 1 d . . . . .
O1 O 0.4262(5) 0.6097(5) 0.50642(12) 0.0220(12) Uani 1 1 d . . . . .
O2 O 0.5040(5) 0.7579(6) 0.55160(13) 0.0265(12) Uani 1 1 d . . . . .
H2 H 0.453303 0.749315 0.539433 0.040 Uiso 1 1 calc R U . . .
N1 N 0.333333 0.666667 0.4205(3) 0.034(3) Uani 1 3 d S T P . .
N2 N 0.5339(7) 0.7821(7) 0.45298(17) 0.0282(15) Uani 1 1 d . . . . .
C1 C 0.4402(10) 0.6664(11) 0.4106(2) 0.044(2) Uani 1 1 d . . . . .
H1A H 0.451778 0.686164 0.389926 0.052 Uiso 1 1 calc R U . . .
H1B H 0.428417 0.586477 0.412853 0.052 Uiso 1 1 calc R U . . .
C2 C 0.5481(9) 0.7509(8) 0.4265(2) 0.033(2) Uani 1 1 d . . . . .
C3 C 0.6607(10) 0.7920(8) 0.4152(2) 0.036(2) Uani 1 1 d . . . . .
H3 H 0.670396 0.769803 0.396446 0.044 Uiso 1 1 calc R U . . .
C4 C 0.7567(10) 0.8647(8) 0.4315(3) 0.042(3) Uani 1 1 d . . . . .
H4 H 0.833470 0.892911 0.424214 0.051 Uiso 1 1 calc R U . . .
C5 C 0.7405(9) 0.8973(8) 0.4594(2) 0.034(2) Uani 1 1 d . . . . .
H5 H 0.805259 0.947273 0.471174 0.041 Uiso 1 1 calc R U . . .
C6 C 0.6284(9) 0.8541(8) 0.4684(2) 0.0297(19) Uani 1 1 d . . . . .
H6 H 0.616351 0.876534 0.486878 0.036 Uiso 1 1 calc R U . . .
C7 C 0.5316(7) 0.6398(7) 0.51705(17) 0.0186(14) Uani 1 1 d . . . . .
C8 C 0.6060(6) 0.6031(7) 0.50527(17) 0.0176(14) Uani 1 1 d . . . . .
C9 C 0.7143(7) 0.6361(7) 0.51764(17) 0.0219(15) Uani 1 1 d . . . . .
C10 C 0.7491(7) 0.7051(7) 0.54206(18) 0.0194(14) Uani 1 1 d . . . . .
C11 C 0.6766(7) 0.7444(7) 0.55374(17) 0.0201(15) Uani 1 1 d . . . . .
C12 C 0.5720(7) 0.7153(7) 0.54072(18) 0.0201(15) Uani 1 1 d . . . . .

loop_
_atom_site_aniso_label
_atom_site_aniso_U_11
_atom_site_aniso_U_22
_atom_site_aniso_U_33
_atom_site_aniso_U_23
_atom_site_aniso_U_13
_atom_site_aniso_U_12
Sm1 0.0210(2) 0.0210(2) 0.0121(3) 0.000 0.000 0.01052(10)
Br1 0.0313(4) 0.0247(4) 0.0153(4) -0.0040(3) -0.0021(3) 0.0172(3)
Br2 0.0332(5) 0.0487(5) 0.0197(5) 0.0016(4) 0.0032(3) 0.0307(4)
Br3 0.0238(4) 0.0424(5) 0.0254(5) 0.0000(4) -0.0060(3) 0.0177(4)
Br4 0.0272(4) 0.0215(4) 0.0180(4) -0.0046(3) -0.0045(3) 0.0082(3)
O1 0.020(3) 0.030(3) 0.020(3) -0.004(2) -0.008(2) 0.016(2)
O2 0.032(3) 0.032(3) 0.023(3) -0.008(2) -0.006(2) 0.021(3)
N1 0.042(4) 0.042(4) 0.018(6) 0.000 0.000 0.021(2)
N2 0.036(4) 0.030(4) 0.021(3) 0.005(3) 0.011(3) 0.019(3)
C1 0.054(6) 0.053(6) 0.021(4) 0.001(4) 0.010(4) 0.025(5)
C2 0.043(5) 0.031(4) 0.030(5) 0.008(4) 0.013(4) 0.022(4)
C3 0.052(6) 0.033(4) 0.028(5) 0.004(4) 0.025(4) 0.024(4)
C4 0.043(6) 0.024(4) 0.056(7) 0.008(4) 0.030(5) 0.014(4)
C5 0.032(4) 0.022(4) 0.042(6) 0.010(4) 0.018(4) 0.010(3)
C6 0.039(5) 0.023(4) 0.029(5) -0.001(3) 0.006(4) 0.017(4)
C7 0.021(3) 0.020(3) 0.015(4) 0.001(3) 0.003(3) 0.011(3)
C8 0.019(3) 0.021(3) 0.015(4) 0.001(3) 0.001(3) 0.012(3)
C9 0.024(4) 0.031(4) 0.015(4) 0.003(3) 0.000(3) 0.017(3)
C10 0.019(3) 0.021(3) 0.021(4) -0.001(3) -0.002(3) 0.012(3)
C11 0.023(4) 0.020(3) 0.013(4) 0.002(3) 0.001(3) 0.008(3)
C12 0.017(3) 0.021(3) 0.021(4) 0.000(3) 0.006(3) 0.008(3)

loop_
_atom_type_symbol
_atom_type_description
_atom_type_scat_dispersion_real
_atom_type_scat_dispersion_imag
_atom_type_scat_source
C C 0.0181 0.0091 'International Tables Vol C Tables 4.2.6.8 and 6.1.1.4'
H H 0.0000 0.0000 'International Tables Vol C Tables 4.2.6.8 and 6.1.1.4'
Br Br -0.6763 1.2805 'International Tables Vol C Tables 4.2.6.8 and 6.1.1.4'
N N 0.0311 0.0180 'International Tables Vol C Tables 4.2.6.8 and 6.1.1.4'
O O 0.0492 0.0322 'International Tables Vol C Tables 4.2.6.8 and 6.1.1.4'
Sm Sm -5.3236 12.2178 'International Tables Vol C Tables 4.2.6.8 and 6.1.1.4'

loop_
_exptl_crystal_face_index_h
_exptl_crystal_face_index_k
_exptl_crystal_face_index_l
_exptl_crystal_face_perp_dist
-5 0 -20 0.0606
-1 6 -19 0.0690
4 5 3 0.0529
5 -1 24 0.0671
2 -5 23 0.0780
-3 -5 -1 0.0469
-7 5 -18 0.0577
-8 6 -7 0.0567
-5 5 22 0.0614
6 -5 20 0.0712
8 -7 0 0.0665
5 -5 -23 0.0507
-5 7 -15 0.0569
-5 8 -6 0.0549
-2 7 17 0.0519
3 0 27 0.0714
5 -5 22 0.0734
2 -7 -16 0.0376
-8 1 0 0.0624
-6 3 -20 0.0591
7 0 -11 0.0501
6 -3 22 0.0636
-2 -2 26 0.0735
-6 0 13 0.0675

loop_
_geom_angle_atom_site_label_1
_geom_angle_atom_site_label_2
_geom_angle_atom_site_label_3
_geom_angle
_geom_angle_site_symmetry_1
_geom_angle_site_symmetry_3
_geom_angle_publ_flag
O1 Sm1 O1 83.4(2) 2_665 . ?
O1 Sm1 O1 83.4(2) 2_665 3_565 ?
O1 Sm1 O1 83.4(2) . 3_565 ?
O1 Sm1 N1 129.79(15) 2_665 . ?
O1 Sm1 N1 129.79(15) 3_565 . ?
O1 Sm1 N1 129.79(15) . . ?
O1 Sm1 N2 87.1(2) 2_665 . ?
O1 Sm1 N2 83.5(2) 3_565 3_565 ?
O1 Sm1 N2 83.5(2) 2_665 2_665 ?
O1 Sm1 N2 83.5(2) . . ?
O1 Sm1 N2 87.1(2) 3_565 2_665 ?
O1 Sm1 N2 87.1(2) . 3_565 ?
O1 Sm1 N2 164.7(2) 3_565 . ?
O1 Sm1 N2 164.7(2) 2_665 3_565 ?
O1 Sm1 N2 164.7(2) . 2_665 ?
N2 Sm1 N1 65.36(19) . . ?
N2 Sm1 N1 65.35(19) 2_665 . ?
N2 Sm1 N1 65.35(19) 3_565 . ?
N2 Sm1 N2 103.8(2) 3_565 . ?
N2 Sm1 N2 103.8(2) 2_665 . ?
N2 Sm1 N2 103.8(2) 2_665 3_565 ?
C7 O1 Sm1 143.0(5) . . ?
C12 O2 H2 109.5 . . ?
C1 N1 Sm1 108.2(7) 3_565 . ?
C1 N1 Sm1 108.2(7) 2_665 . ?
C1 N1 Sm1 108.2(7) . . ?
C1 N1 C1 110.7(6) 2_665 3_565 ?
C1 N1 C1 110.7(6) 3_565 . ?
C1 N1 C1 110.7(6) 2_665 . ?
C2 N2 Sm1 117.6(7) . . ?
C6 N2 Sm1 121.7(6) . . ?
C6 N2 C2 119.2(8) . . ?
N1 C1 H1A 108.9 . . ?
N1 C1 H1B 108.9 . . ?
N1 C1 C2 113.2(8) . . ?
H1A C1 H1B 107.8 . . ?
C2 C1 H1A 108.9 . . ?
C2 C1 H1B 108.9 . . ?
N2 C2 C1 117.3(9) . . ?
N2 C2 C3 120.7(10) . . ?
C3 C2 C1 121.9(9) . . ?
C2 C3 H3 120.4 . . ?
C4 C3 C2 119.1(9) . . ?
C4 C3 H3 120.4 . . ?
C3 C4 H4 120.2 . . ?
C3 C4 C5 119.7(9) . . ?
C5 C4 H4 120.2 . . ?
C4 C5 H5 121.5 . . ?
C6 C5 C4 117.0(10) . . ?
C6 C5 H5 121.5 . . ?
N2 C6 C5 124.3(9) . . ?
N2 C6 H6 117.8 . . ?
C5 C6 H6 117.8 . . ?
O1 C7 C8 123.7(7) . . ?
O1 C7 C12 118.3(7) . . ?
C12 C7 C8 118.0(8) . . ?
C7 C8 Br1 116.6(6) . . ?
C9 C8 Br1 122.5(6) . . ?
C9 C8 C7 120.9(8) . . ?
C8 C9 Br2 119.1(6) . . ?
C10 C9 Br2 121.1(7) . . ?
C10 C9 C8 119.8(8) . . ?
C9 C10 Br3 120.6(7) . . ?
C9 C10 C11 119.9(8) . . ?
C11 C10 Br3 119.4(6) . . ?
C10 C11 Br4 121.5(6) . . ?
C12 C11 Br4 118.6(6) . . ?
C12 C11 C10 119.9(7) . . ?
O2 C12 C7 119.3(8) . . ?
O2 C12 C11 119.5(7) . . ?
C11 C12 C7 121.2(8) . . ?

loop_
_geom_bond_atom_site_label_1
_geom_bond_atom_site_label_2
_geom_bond_distance
_geom_bond_site_symmetry_2
_geom_bond_publ_flag
Sm1 O1 2.246(5) 2_665 ?
Sm1 O1 2.246(5) 3_565 ?
Sm1 O1 2.246(5) . ?
Sm1 N1 2.566(14) . ?
Sm1 N2 2.527(8) 3_565 ?
Sm1 N2 2.527(8) 2_665 ?
Sm1 N2 2.527(8) . ?
Br1 C8 1.892(8) . ?
Br2 C9 1.898(8) . ?
Br3 C10 1.900(8) . ?
Br4 C11 1.890(8) . ?
O1 C7 1.333(10) . ?
O2 H2 0.8400 . ?
O2 C12 1.370(10) . ?
N1 C1 1.484(12) 2_665 ?
N1 C1 1.484(12) 3_565 ?
N1 C1 1.484(12) . ?
N2 C2 1.342(12) . ?
N2 C6 1.336(13) . ?
C1 H1A 0.9900 . ?
C1 H1B 0.9900 . ?
C1 C2 1.493(16) . ?
C2 C3 1.404(14) . ?
C3 H3 0.9500 . ?
C3 C4 1.373(18) . ?
C4 H4 0.9500 . ?
C4 C5 1.416(16) . ?
C5 H5 0.9500 . ?
C5 C6 1.357(13) . ?
C6 H6 0.9500 . ?
C7 C8 1.404(10) . ?
C7 C12 1.400(10) . ?
C8 C9 1.392(11) . ?
C9 C10 1.384(9) . ?
C10 C11 1.403(11) . ?
C11 C12 1.374(11) . ?

loop_
_geom_hbond_atom_site_label_D
_geom_hbond_atom_site_label_H
_geom_hbond_atom_site_label_A
_geom_hbond_distance_DH
_geom_hbond_distance_HA
_geom_hbond_distance_DA
_geom_hbond_angle_DHA
_geom_hbond_site_symmetry_A
_geom_hbond_publ_flag
O2 H2 O1 0.84 2.29 2.701(8) 110.9 . yes
O2 H2 O1 0.84 2.14 2.904(8) 151.3 2_665 yes
C1 H1B Br3 0.99 2.99 3.728(12) 132.0 12_454 yes

loop_
_geom_torsion_atom_site_label_1
_geom_torsion_atom_site_label_2
_geom_torsion_atom_site_label_3
_geom_torsion_atom_site_label_4
_geom_torsion
_geom_torsion_site_symmetry_1
_geom_torsion_site_symmetry_2
_geom_torsion_site_symmetry_3
_geom_torsion_site_symmetry_4
_geom_torsion_publ_flag
Sm1 O1 C7 C8 -91.6(10) . . . . ?
Sm1 O1 C7 C12 86.4(10) . . . . ?
Sm1 N1 C1 C2 -44.7(9) . . . . ?
Sm1 N2 C2 C1 11.2(11) . . . . ?
Sm1 N2 C2 C3 -165.6(7) . . . . ?
Sm1 N2 C6 C5 164.3(7) . . . . ?
Br1 C8 C9 Br2 -2.7(10) . . . . ?
Br1 C8 C9 C10 178.3(5) . . . . ?
Br2 C9 C10 Br3 3.2(8) . . . . ?
Br2 C9 C10 C11 179.0(7) . . . . ?
Br3 C10 C11 Br4 -7.8(9) . . . . ?
Br3 C10 C11 C12 175.2(6) . . . . ?
Br4 C11 C12 O2 5.5(11) . . . . ?
Br4 C11 C12 C7 -172.5(6) . . . . ?
O1 C7 C8 Br1 3.3(10) . . . . ?
O1 C7 C8 C9 -179.0(7) . . . . ?
O1 C7 C12 O2 -1.8(10) . . . . ?
O1 C7 C12 C11 176.2(8) . . . . ?
N1 C1 C2 N2 24.0(13) . . . . ?
N1 C1 C2 C3 -159.2(9) . . . . ?
N2 C2 C3 C4 0.2(14) . . . . ?
C1 N1 C1 C2 -163.1(9) 3_565 . . . ?
C1 N1 C1 C2 73.7(15) 2_665 . . . ?
C1 C2 C3 C4 -176.6(10) . . . . ?
C2 N2 C6 C5 -1.4(13) . . . . ?
C2 C3 C4 C5 -0.4(15) . . . . ?
C3 C4 C5 C6 -0.2(14) . . . . ?
C4 C5 C6 N2 1.1(14) . . . . ?
C6 N2 C2 C1 177.5(9) . . . . ?
C6 N2 C2 C3 0.7(13) . . . . ?
C7 C8 C9 Br2 179.8(6) . . . . ?
C7 C8 C9 C10 0.7(11) . . . . ?
C8 C7 C12 O2 176.3(7) . . . . ?
C8 C7 C12 C11 -5.8(10) . . . . ?
C8 C9 C10 Br3 -177.8(7) . . . . ?
C8 C9 C10 C11 -1.9(10) . . . . ?
C9 C10 C11 Br4 176.3(5) . . . . ?
C9 C10 C11 C12 -0.7(11) . . . . ?
C10 C11 C12 O2 -177.4(7) . . . . ?
C10 C11 C12 C7 4.7(12) . . . . ?
C12 C7 C8 Br1 -174.6(5) . . . . ?
C12 C7 C8 C9 3.1(11) . . . . ?

loop_
_exptl_oxdiff_crystal_face_indexfrac_h
_exptl_oxdiff_crystal_face_indexfrac_k
_exptl_oxdiff_crystal_face_indexfrac_l
_exptl_oxdiff_crystal_face_x
_exptl_oxdiff_crystal_face_y
_exptl_oxdiff_crystal_face_z
-5.3201 -0.3533 -20.2403 0.1513 -0.5112 0.8460
-0.9540 6.1284 -19.2637 -0.2091 0.7024 0.6804
3.6948 4.8036 2.5475 -0.2789 0.9396 -0.1984
5.1419 -1.2410 23.5580 -0.0858 0.2912 -0.9528
2.3968 -5.4494 23.2800 0.1458 -0.4889 -0.8600
-3.4818 -5.0185 -1.1589 0.2816 -0.9485 0.1449
-6.6552 4.9958 -17.7355 0.3565 0.1068 0.9282
-7.8846 6.2235 -7.1052 0.6687 0.1993 0.7163
-5.1952 4.6956 22.4598 0.9214 0.2734 -0.2761
6.2384 -4.6139 19.7730 -0.2784 -0.0836 -0.9568
8.0569 -6.5119 0.3065 -0.8065 -0.2400 -0.5403
4.9432 -4.5090 -23.2507 -0.9100 -0.2700 0.3145
-5.4270 7.1503 -14.7705 0.3045 0.4987 0.8115
-5.0784 8.2949 -6.2990 0.4272 0.6990 0.5736
-1.7236 6.8445 16.7614 0.5024 0.8207 -0.2722
2.9519 0.2603 27.4970 0.2024 0.3296 -0.9222
5.1210 -5.0163 22.0560 -0.1338 -0.2200 -0.9663
1.8327 -6.9519 -16.2939 -0.5052 -0.8255 0.2516
-7.8956 1.1005 0.3754 0.7693 -0.4711 0.4316
-6.4201 2.8053 -19.9191 0.2819 -0.1734 0.9436
6.8019 0.1051 -11.4725 -0.8521 0.5214 -0.0451
5.8325 -2.9293 22.1268 -0.1876 0.1158 -0.9754
-1.9771 -2.2081 26.3866 0.6393 -0.3905 -0.6624
-6.4605 -0.3402 13.4418 0.8526 -0.5216 -0.0317
